data_7105467
loop_
_publ_author_name
'Li, Dong-Ping'
'Wang, Tian-Wei'
'Li, Cheng-Hui'
'Liu, Dong-Sheng'
'Li, Yi-Zhi'
'You, Xiao-Zeng'

_publ_section_title
;
 Single-ion magnets based on mononuclear lanthanide complexes with
 chiral Schiff base ligands [Ln(FTA)3L] (Ln = Sm, Eu, Gd, Tb and Dy).
;
_journal_issue 17
_journal_name_full 'Chemical communications (Cambridge, England)'
_journal_page_first 2929
_journal_page_last 2931
_journal_paper_doi 10.1039/b924547b
_journal_volume 46
_journal_year 2010
_chemical_absolute_configuration unk
_chemical_formula_moiety 'C44 H32 F9 Gd N2 O11'
_chemical_formula_sum 'C44 H32 F9 Gd N2 O11'
_chemical_formula_weight 1092.97
_chemical_name_systematic
;
?
;
_space_group_IT_number 145
_symmetry_cell_setting trigonal
_symmetry_space_group_name_Hall 'P 32'
_symmetry_space_group_name_H-M 'P 32'
_atom_sites_solution_hydrogens geom
_atom_sites_solution_primary direct
_atom_sites_solution_secondary difmap
_audit_creation_method SHELXL-97
_cell_angle_alpha 90.00
_cell_angle_beta 90.00
_cell_angle_gamma 120.00
_cell_formula_units_Z 3
_cell_length_a 10.4887(10)
_cell_length_b 10.4887(10)
_cell_length_c 34.490(4)
_cell_measurement_reflns_used 5932
_cell_measurement_temperature 291(2)
_cell_measurement_theta_max 25.14
_cell_measurement_theta_min 2.11
_cell_volume 3286.0(6)
_computing_cell_refinement SMART
_computing_data_collection 'SMART (Bruker, 2000)'
_computing_data_reduction 'SAINT (Bruker, 2000)'
_computing_molecular_graphics SHELXTL
_computing_publication_material SHELXTL
_computing_structure_refinement SHELXTL
_computing_structure_solution 'SHELXTL (Bruker, 2000)'
_diffrn_ambient_temperature 291(2)
_diffrn_measured_fraction_theta_full 1.000
_diffrn_measured_fraction_theta_max 1.000
_diffrn_measurement_device_type 'Bruker Smart Apex CCD '
_diffrn_measurement_method 'phi and omega scans'
_diffrn_radiation_monochromator graphite
_diffrn_radiation_source 'sealed tube'
_diffrn_radiation_type MoK\a
_diffrn_radiation_wavelength 0.71073
_diffrn_reflns_av_R_equivalents 0.0541
_diffrn_reflns_av_sigmaI/netI 0.0737
_diffrn_reflns_limit_h_max 12
_diffrn_reflns_limit_h_min -12
_diffrn_reflns_limit_k_max 12
_diffrn_reflns_limit_k_min -8
_diffrn_reflns_limit_l_max 41
_diffrn_reflns_limit_l_min -34
_diffrn_reflns_number 16945
_diffrn_reflns_theta_full 25.34
_diffrn_reflns_theta_max 25.34
_diffrn_reflns_theta_min 1.77
_exptl_absorpt_coefficient_mu 1.615
_exptl_absorpt_correction_T_max 0.81
_exptl_absorpt_correction_T_min 0.79
_exptl_absorpt_correction_type multi-scan
_exptl_absorpt_process_details 'SADABS; Bruker, 2000'
_exptl_crystal_colour colorless
_exptl_crystal_density_diffrn 1.657
_exptl_crystal_density_method 'not measured'
_exptl_crystal_description block
_exptl_crystal_F_000 1629
_exptl_crystal_size_max 0.16
_exptl_crystal_size_mid 0.15
_exptl_crystal_size_min 0.14
_refine_diff_density_max 0.910
_refine_diff_density_min -0.870
_refine_diff_density_rms 0.087
_refine_ls_abs_structure_details 'Flack H D (1983), Acta Cryst. A39, 876-881'
_refine_ls_abs_structure_Flack 0.025(11)
_refine_ls_extinction_method none
_refine_ls_goodness_of_fit_ref 1.062
_refine_ls_hydrogen_treatment constr
_refine_ls_matrix_type full
_refine_ls_number_parameters 580
_refine_ls_number_reflns 7504
_refine_ls_number_restraints 1
_refine_ls_restrained_S_all 1.062
_refine_ls_R_factor_all 0.0645
_refine_ls_R_factor_gt 0.0492
_refine_ls_shift/su_max 0.000
_refine_ls_shift/su_mean 0.000
_refine_ls_structure_factor_coef Fsqd
_refine_ls_weighting_details 'calc w=1/[\s^2^(Fo^2^)+(0.0548P)^2^+0.0000P] where P=(Fo^2^+2Fc^2^)/3'
_refine_ls_weighting_scheme calc
_refine_ls_wR_factor_gt 0.1075
_refine_ls_wR_factor_ref 0.1106
_reflns_number_gt 6064
_reflns_number_total 7504
_reflns_threshold_expression >2sigma(I)
_cod_data_source_file b924547b.txt
_cod_data_source_block 90630c
_cod_depositor_comments
;
The following automatic conversions were performed:
'_symmetry_cell_setting' value 'Trigonal' changed to 'trigonal' according
to '/home/saulius/struct/CIF-dictionaries/cif_core.dic' dictionary named
'cif_core.dic' version 2.4.1 from 2010-06-29.

Automatic conversion script
Id: cif_fix_enum 1527 2010-12-29 10:47:43Z saulius 
;
_cod_original_sg_symbol_Hall 'P 32 '
_cod_original_sg_symbol_H-M 'P3(2) '
_cod_database_code 7105467

loop_
_symmetry_equiv_pos_as_xyz
'x, y, z'
'-y, x-y, z+2/3'
'-x+y, -x, z+1/3'

loop_
_atom_site_label
_atom_site_type_symbol
_atom_site_fract_x
_atom_site_fract_y
_atom_site_fract_z
_atom_site_U_iso_or_equiv
_atom_site_adp_type
_atom_site_occupancy
_atom_site_symmetry_multiplicity
_atom_site_calc_flag
_atom_site_refinement_flags
_atom_site_disorder_assembly
_atom_site_disorder_group
C1 C 1.2835(10) 1.2853(9) 0.3486(3) 0.051(2) Uani 1 1 d . . .
C2 C 1.1639(8) 1.2030(9) 0.3187(2) 0.0460(19) Uani 1 1 d . . .
C3 C 1.0580(8) 1.2412(8) 0.3167(2) 0.0432(18) Uani 1 1 d . . .
H3 H 1.0670 1.3168 0.3326 0.052 Uiso 1 1 calc R . .
C4 C 0.9352(8) 1.1723(9) 0.29173(19) 0.0423(18) Uani 1 1 d . . .
C5 C 0.8235(9) 1.2215(8) 0.2890(2) 0.0433(18) Uani 1 1 d . . .
C6 C 0.6990(9) 1.1519(9) 0.2714(2) 0.0443(17) Uani 1 1 d . . .
H6 H 0.6554 1.0611 0.2590 0.053 Uiso 1 1 calc R . .
C7 C 0.6466(9) 1.2513(9) 0.2761(3) 0.053(2) Uani 1 1 d . . .
H7 H 0.5559 1.2328 0.2667 0.063 Uiso 1 1 calc R . .
C8 C 0.7339(9) 1.3686(10) 0.2944(2) 0.0493(19) Uani 1 1 d . . .
H8 H 0.7194 1.4474 0.2998 0.059 Uiso 1 1 calc R . .
C9 C 1.0190(9) 1.0862(9) 0.1401(2) 0.0460(18) Uani 1 1 d . . .
C10 C 1.0822(8) 1.0437(8) 0.1709(2) 0.0439(17) Uani 1 1 d . . .
C11 C 1.2088(9) 1.0389(9) 0.1653(2) 0.0481(19) Uani 1 1 d . . .
H11 H 1.2504 1.0622 0.1407 0.058 Uiso 1 1 calc R . .
C12 C 1.2836(8) 1.0010(8) 0.1941(2) 0.0456(19) Uani 1 1 d . . .
C13 C 1.4066(9) 0.9892(10) 0.1837(2) 0.049(2) Uani 1 1 d . . .
C14 C 1.4734(8) 0.9417(9) 0.2042(3) 0.056(2) Uani 1 1 d . . .
H14 H 1.4481 0.9094 0.2296 0.067 Uiso 1 1 calc R . .
C15 C 1.5838(8) 0.9432(9) 0.1853(2) 0.050(2) Uani 1 1 d . . .
H15 H 1.6428 0.9079 0.1952 0.060 Uiso 1 1 calc R . .
C16 C 1.5993(9) 1.0005(9) 0.1508(2) 0.052(2) Uani 1 1 d . . .
H16 H 1.6707 1.0201 0.1321 0.062 Uiso 1 1 calc R . .
C17 C 0.7116(10) 0.7288(10) 0.3676(3) 0.052(2) Uani 1 1 d . . .
C18 C 0.7481(9) 0.7325(8) 0.3250(2) 0.0416(17) Uani 1 1 d . . .
C19 C 0.6335(9) 0.6689(9) 0.3002(2) 0.046(2) Uani 1 1 d . . .
H19 H 0.5379 0.6272 0.3097 0.055 Uiso 1 1 calc R . .
C20 C 0.6570(8) 0.6647(9) 0.2596(2) 0.048(2) Uani 1 1 d . . .
C21 C 0.5332(8) 0.5685(8) 0.2343(2) 0.0428(17) Uani 1 1 d . . .
C22 C 0.5283(10) 0.5476(8) 0.1974(3) 0.057(2) Uani 1 1 d . . .
H22 H 0.6051 0.5985 0.1800 0.069 Uiso 1 1 calc R . .
C23 C 0.3848(9) 0.4330(9) 0.1882(2) 0.052(2) Uani 1 1 d . . .
H23 H 0.3487 0.3986 0.1635 0.062 Uiso 1 1 calc R . .
C24 C 0.3154(10) 0.3864(10) 0.2191(2) 0.048(2) Uani 1 1 d . . .
H24 H 0.2194 0.3082 0.2208 0.057 Uiso 1 1 calc R . .
C25 C 1.2853(4) 0.7405(5) 0.41669(15) 0.053(2) Uani 1 1 d G . .
H25 H 1.3749 0.8246 0.4219 0.064 Uiso 1 1 calc R . .
C26 C 1.2474(5) 0.6094(6) 0.43567(14) 0.0464(19) Uani 1 1 d G . .
H26 H 1.3117 0.6057 0.4536 0.056 Uiso 1 1 calc R . .
C27 C 1.1134(6) 0.4837(4) 0.42785(15) 0.062(3) Uani 1 1 d G . .
H27 H 1.0881 0.3960 0.4405 0.074 Uiso 1 1 calc R . .
C28 C 1.0173(5) 0.4893(4) 0.40105(15) 0.054(2) Uani 1 1 d G . .
H28 H 0.9277 0.4052 0.3958 0.065 Uiso 1 1 calc R . .
C29 C 1.0552(5) 0.6204(5) 0.38207(14) 0.051(2) Uani 1 1 d G . .
H29 H 0.9909 0.6241 0.3641 0.062 Uiso 1 1 calc R . .
C30 C 1.1892(5) 0.7460(4) 0.38989(15) 0.047(2) Uani 1 1 d G . .
C31 C 1.2342(9) 0.8857(9) 0.3696(2) 0.0452(18) Uani 1 1 d . . .
H31A H 1.3110 0.9649 0.3847 0.054 Uiso 1 1 calc R . .
H31B H 1.1507 0.9015 0.3690 0.054 Uiso 1 1 calc R . .
C32 C 1.2896(8) 0.8965(9) 0.3289(2) 0.0474(19) Uani 1 1 d . . .
H32 H 1.3485 1.0006 0.3217 0.057 Uiso 1 1 calc R . .
C33 C 1.3850(8) 0.8224(8) 0.3236(2) 0.0402(16) Uani 1 1 d . . .
H33A H 1.4828 0.8930 0.3144 0.048 Uiso 1 1 calc R . .
H33B H 1.3938 0.7804 0.3478 0.048 Uiso 1 1 calc R . .
C34 C 1.1941(9) 0.7310(9) 0.2845(2) 0.0486(19) Uani 1 1 d . . .
C35 C 1.0926(10) 0.6427(9) 0.2525(2) 0.0452(18) Uani 1 1 d . . .
C36 C 1.0150(10) 0.4780(9) 0.2049(2) 0.051(2) Uani 1 1 d . . .
H36A H 0.9468 0.3734 0.2080 0.061 Uiso 1 1 calc R . .
H36B H 1.0671 0.4931 0.1806 0.061 Uiso 1 1 calc R . .
C37 C 0.9319(10) 0.5620(9) 0.2048(2) 0.0468(19) Uani 1 1 d . . .
H37 H 0.8280 0.4946 0.2108 0.056 Uiso 1 1 calc R . .
C38 C 0.9435(8) 0.6457(9) 0.1695(2) 0.0454(19) Uani 1 1 d . . .
H38A H 1.0467 0.7169 0.1655 0.054 Uiso 1 1 calc R . .
H38B H 0.8935 0.7009 0.1743 0.054 Uiso 1 1 calc R . .
C39 C 0.8845(5) 0.5632(5) 0.13226(11) 0.0435(19) Uani 1 1 d G . .
C40 C 0.9378(5) 0.6414(4) 0.09789(14) 0.0487(19) Uani 1 1 d G . .
H40 H 1.0037 0.7422 0.0986 0.058 Uiso 1 1 calc R . .
C41 C 0.8924(6) 0.5690(5) 0.06249(11) 0.055(2) Uani 1 1 d G . .
H41 H 0.9281 0.6214 0.0395 0.067 Uiso 1 1 calc R . .
C42 C 0.7939(6) 0.4184(5) 0.06147(12) 0.053(2) Uani 1 1 d G . .
H42 H 0.7636 0.3700 0.0378 0.064 Uiso 1 1 calc R . .
C43 C 0.7407(6) 0.3402(4) 0.09584(15) 0.050(2) Uani 1 1 d G . .
H43 H 0.6748 0.2395 0.0952 0.060 Uiso 1 1 calc R . .
C44 C 0.7860(5) 0.4126(5) 0.13124(12) 0.051(2) Uani 1 1 d G . .
H44 H 0.7504 0.3603 0.1542 0.061 Uiso 1 1 calc R . .
F1 F 1.4102(5) 1.3058(5) 0.33656(13) 0.0473(11) Uani 1 1 d . . .
F2 F 1.2575(5) 1.2217(5) 0.38120(14) 0.0528(12) Uani 1 1 d . . .
F3 F 1.3083(5) 1.4223(4) 0.35575(12) 0.0451(10) Uani 1 1 d . . .
F4 F 0.9775(5) 1.1807(5) 0.14978(14) 0.0529(12) Uani 1 1 d . . .
F5 F 0.8803(5) 0.9641(5) 0.12776(14) 0.0533(12) Uani 1 1 d . . .
F6 F 1.0960(5) 1.1393(5) 0.10908(14) 0.0561(12) Uani 1 1 d . . .
F7 F 0.5826(5) 0.6974(5) 0.37793(14) 0.0536(12) Uani 1 1 d . . .
F8 F 0.7967(5) 0.8254(5) 0.38784(14) 0.0564(13) Uani 1 1 d . . .
F9 F 0.7155(5) 0.6099(5) 0.38340(13) 0.0545(12) Uani 1 1 d . . .
Gd1 Gd 1.01581(4) 0.90954(4) 0.262560(11) 0.04574(11) Uani 1 1 d . . .
N1 N 1.1730(7) 0.8224(8) 0.30084(18) 0.0466(16) Uani 1 1 d . . .
N2 N 1.0034(8) 0.6666(7) 0.23802(19) 0.0471(16) Uani 1 1 d . . .
O1 O 1.1681(7) 1.1040(6) 0.30192(16) 0.0520(14) Uani 1 1 d . . .
O2 O 0.9036(5) 1.0556(5) 0.27315(15) 0.0399(11) Uani 1 1 d . . .
O3 O 0.8575(6) 1.3553(6) 0.30489(16) 0.0467(12) Uani 1 1 d . . .
O4 O 1.2368(6) 0.9734(7) 0.22778(17) 0.0497(14) Uani 1 1 d . . .
O5 O 1.0070(6) 1.0068(6) 0.20160(16) 0.0441(12) Uani 1 1 d . . .
O6 O 1.4771(6) 1.0251(6) 0.14952(16) 0.0497(13) Uani 1 1 d . . .
O7 O 0.7757(6) 0.7432(6) 0.24225(15) 0.0437(12) Uani 1 1 d . . .
O8 O 0.8811(6) 0.8036(5) 0.31871(14) 0.0426(12) Uani 1 1 d . . .
O9 O 0.4018(6) 0.4679(6) 0.25115(15) 0.0443(12) Uani 1 1 d . . .
O10 O 1.1167(6) 0.5313(6) 0.23637(15) 0.0486(14) Uani 1 1 d . . .
O11 O 1.3045(6) 0.7062(6) 0.29441(16) 0.0483(13) Uani 1 1 d . . .

loop_
_atom_site_aniso_label
_atom_site_aniso_U_11
_atom_site_aniso_U_22
_atom_site_aniso_U_33
_atom_site_aniso_U_23
_atom_site_aniso_U_13
_atom_site_aniso_U_12
C1 0.062(6) 0.032(4) 0.050(5) -0.012(4) 0.015(4) 0.016(4)
C2 0.035(4) 0.039(4) 0.053(5) -0.003(4) 0.004(3) 0.011(3)
C3 0.030(4) 0.036(4) 0.053(5) -0.005(3) -0.009(3) 0.008(3)
C4 0.048(4) 0.053(4) 0.019(3) -0.017(3) 0.005(3) 0.019(4)
C5 0.045(4) 0.032(4) 0.043(4) -0.012(3) -0.010(3) 0.011(3)
C6 0.048(4) 0.044(4) 0.040(4) -0.008(3) -0.013(3) 0.022(4)
C7 0.037(4) 0.052(5) 0.065(6) 0.018(4) 0.000(4) 0.019(4)
C8 0.057(5) 0.051(5) 0.045(5) 0.014(4) 0.016(4) 0.030(4)
C9 0.048(4) 0.048(4) 0.036(4) 0.013(3) 0.019(3) 0.019(4)
C10 0.044(4) 0.035(4) 0.044(5) -0.002(3) 0.005(3) 0.013(3)
C11 0.046(4) 0.041(4) 0.050(5) 0.001(3) 0.008(3) 0.016(4)
C12 0.037(4) 0.036(4) 0.049(5) 0.001(3) 0.008(3) 0.007(3)
C13 0.047(5) 0.052(5) 0.043(5) -0.013(4) 0.003(4) 0.021(4)
C14 0.027(4) 0.046(5) 0.078(7) 0.002(4) 0.006(4) 0.005(3)
C15 0.034(4) 0.065(5) 0.045(5) 0.023(4) -0.004(3) 0.020(4)
C16 0.047(4) 0.051(5) 0.045(5) 0.006(4) 0.006(4) 0.014(4)
C17 0.054(5) 0.054(5) 0.044(5) -0.007(4) 0.009(4) 0.025(4)
C18 0.043(4) 0.023(3) 0.050(5) -0.003(3) -0.013(3) 0.010(3)
C19 0.040(4) 0.047(4) 0.034(4) -0.015(3) 0.013(3) 0.007(3)
C20 0.039(4) 0.055(5) 0.033(4) -0.006(3) -0.020(3) 0.011(4)
C21 0.045(4) 0.033(4) 0.052(5) -0.009(3) -0.007(3) 0.020(3)
C22 0.055(5) 0.032(4) 0.059(6) -0.015(4) 0.011(4) 0.002(4)
C23 0.055(5) 0.048(5) 0.037(5) -0.020(4) -0.016(4) 0.014(4)
C24 0.053(5) 0.053(5) 0.040(5) -0.009(4) -0.018(4) 0.029(4)
C25 0.043(4) 0.063(5) 0.049(5) 0.016(4) 0.008(4) 0.023(4)
C26 0.048(4) 0.055(5) 0.045(5) 0.011(4) 0.019(3) 0.032(4)
C27 0.045(5) 0.065(6) 0.050(6) 0.022(4) 0.017(4) 0.008(4)
C28 0.065(5) 0.053(5) 0.033(4) 0.009(4) 0.015(4) 0.021(4)
C29 0.049(5) 0.034(4) 0.055(5) -0.004(3) -0.003(4) 0.008(4)
C30 0.046(4) 0.051(5) 0.036(4) 0.009(3) 0.011(3) 0.018(4)
C31 0.052(5) 0.041(4) 0.036(4) -0.013(3) -0.007(3) 0.018(4)
C32 0.042(4) 0.041(4) 0.045(5) -0.014(3) -0.001(3) 0.010(3)
C33 0.045(4) 0.030(4) 0.038(4) 0.003(3) -0.001(3) 0.013(3)
C34 0.045(4) 0.044(4) 0.048(5) 0.004(4) 0.015(4) 0.016(4)
C35 0.064(5) 0.050(5) 0.024(4) 0.004(3) 0.009(3) 0.030(4)
C36 0.057(5) 0.050(5) 0.047(5) -0.018(4) -0.007(4) 0.028(4)
C37 0.059(5) 0.041(4) 0.029(4) 0.001(3) 0.022(4) 0.017(4)
C38 0.034(4) 0.056(5) 0.037(4) 0.001(4) 0.000(3) 0.015(4)
C39 0.043(4) 0.039(4) 0.034(4) -0.018(3) 0.013(3) 0.010(3)
C40 0.038(4) 0.050(5) 0.047(5) -0.008(4) -0.008(4) 0.013(4)
C41 0.047(5) 0.074(6) 0.032(4) -0.003(4) 0.003(3) 0.020(4)
C42 0.064(5) 0.060(5) 0.050(5) -0.019(4) -0.016(4) 0.041(5)
C43 0.042(4) 0.044(4) 0.052(5) -0.007(4) -0.010(4) 0.013(4)
C44 0.036(4) 0.046(5) 0.056(5) -0.002(4) -0.023(4) 0.009(4)
F1 0.038(2) 0.039(2) 0.056(3) -0.017(2) -0.008(2) 0.013(2)
F2 0.049(3) 0.040(2) 0.058(3) 0.012(2) -0.015(2) 0.014(2)
F3 0.046(2) 0.041(2) 0.040(2) -0.0196(18) -0.0128(19) 0.0158(19)
F4 0.050(3) 0.045(3) 0.052(3) 0.007(2) 0.008(2) 0.016(2)
F5 0.058(3) 0.053(3) 0.048(3) -0.013(2) -0.020(2) 0.026(2)
F6 0.053(3) 0.056(3) 0.055(3) 0.024(2) 0.021(2) 0.024(2)
F7 0.039(2) 0.056(3) 0.053(3) -0.008(2) 0.014(2) 0.015(2)
F8 0.040(2) 0.059(3) 0.051(3) -0.024(2) 0.010(2) 0.011(2)
F9 0.060(3) 0.049(3) 0.039(3) 0.0135(19) 0.016(2) 0.016(2)
Gd1 0.0431(2) 0.0448(2) 0.03797(18) -0.00443(19) 0.00099(19) 0.01341(19)
N1 0.035(3) 0.058(4) 0.032(3) -0.004(3) 0.012(3) 0.012(3)
N2 0.056(4) 0.050(4) 0.033(3) -0.007(3) 0.008(3) 0.024(3)
O1 0.061(4) 0.046(3) 0.041(3) -0.004(3) -0.007(3) 0.021(3)
O2 0.032(2) 0.024(2) 0.051(3) -0.009(2) -0.014(2) 0.004(2)
O3 0.045(3) 0.037(3) 0.055(3) 0.000(2) 0.001(2) 0.019(2)
O4 0.037(3) 0.052(3) 0.053(4) -0.001(3) -0.016(3) 0.017(3)
O5 0.040(3) 0.047(3) 0.045(3) 0.011(2) 0.012(2) 0.021(2)
O6 0.042(3) 0.053(3) 0.051(3) 0.001(3) 0.011(2) 0.022(3)
O7 0.037(3) 0.041(3) 0.042(3) 0.001(2) 0.004(2) 0.011(2)
O8 0.041(3) 0.038(3) 0.032(3) -0.013(2) -0.007(2) 0.008(2)
O9 0.045(3) 0.041(3) 0.042(3) -0.016(2) -0.010(2) 0.018(2)
O10 0.052(3) 0.045(3) 0.041(3) -0.019(2) -0.004(2) 0.018(3)
O11 0.046(3) 0.045(3) 0.052(3) -0.005(2) 0.003(3) 0.022(3)

loop_
_atom_type_symbol
_atom_type_description
_atom_type_scat_dispersion_real
_atom_type_scat_dispersion_imag
_atom_type_scat_source
C C 0.0033 0.0016 'International Tables Vol C Tables 4.2.6.8 and 6.1.1.4'
H H 0.0000 0.0000 'International Tables Vol C Tables 4.2.6.8 and 6.1.1.4'
N N 0.0061 0.0033 'International Tables Vol C Tables 4.2.6.8 and 6.1.1.4'
O O 0.0106 0.0060 'International Tables Vol C Tables 4.2.6.8 and 6.1.1.4'
F F 0.0171 0.0103 'International Tables Vol C Tables 4.2.6.8 and 6.1.1.4'
Gd Gd -0.1653 3.9035 'International Tables Vol C Tables 4.2.6.8 and 6.1.1.4'

loop_
_geom_angle_atom_site_label_1
_geom_angle_atom_site_label_2
_geom_angle_atom_site_label_3
_geom_angle
_geom_angle_site_symmetry_1
_geom_angle_site_symmetry_3
_geom_angle_publ_flag
F2 C1 F1 107.7(8) . . ?
F2 C1 F3 106.0(6) . . ?
F1 C1 F3 104.2(6) . . ?
F2 C1 C2 113.9(7) . . ?
F1 C1 C2 111.2(6) . . ?
F3 C1 C2 113.2(8) . . ?
O1 C2 C3 127.9(8) . . ?
O1 C2 C1 116.1(8) . . ?
C3 C2 C1 115.8(7) . . ?
C2 C3 C4 123.6(7) . . ?
C2 C3 H3 118.2 . . ?
C4 C3 H3 118.2 . . ?
O2 C4 C3 122.1(7) . . ?
O2 C4 C5 115.3(6) . . ?
C3 C4 C5 122.1(6) . . ?
C6 C5 O3 116.0(7) . . ?
C6 C5 C4 125.5(7) . . ?
O3 C5 C4 118.5(6) . . ?
C5 C6 C7 100.7(7) . . ?
C5 C6 H6 129.6 . . ?
C7 C6 H6 129.6 . . ?
C8 C7 C6 114.5(8) . . ?
C8 C7 H7 122.8 . . ?
C6 C7 H7 122.8 . . ?
C7 C8 O3 106.4(7) . . ?
C7 C8 H8 126.8 . . ?
O3 C8 H8 126.8 . . ?
F6 C9 F4 105.0(6) . . ?
F6 C9 C10 117.4(7) . . ?
F4 C9 C10 115.2(7) . . ?
F6 C9 F5 106.0(6) . . ?
F4 C9 F5 100.3(6) . . ?
C10 C9 F5 111.1(6) . . ?
O5 C10 C11 125.2(8) . . ?
O5 C10 C9 113.7(7) . . ?
C11 C10 C9 121.1(7) . . ?
C10 C11 C12 126.0(8) . . ?
C10 C11 H11 117.0 . . ?
C12 C11 H11 117.0 . . ?
O4 C12 C13 119.6(8) . . ?
O4 C12 C11 120.3(8) . . ?
C13 C12 C11 120.1(8) . . ?
C14 C13 O6 105.4(8) . . ?
C14 C13 C12 127.6(9) . . ?
O6 C13 C12 127.0(8) . . ?
C13 C14 C15 112.1(9) . . ?
C13 C14 H14 123.9 . . ?
C15 C14 H14 123.9 . . ?
C16 C15 C14 111.2(8) . . ?
C16 C15 H15 124.4 . . ?
C14 C15 H15 124.4 . . ?
C15 C16 O6 101.3(7) . . ?
C15 C16 H16 129.3 . . ?
O6 C16 H16 129.3 . . ?
F8 C17 F7 107.7(7) . . ?
F8 C17 F9 100.9(7) . . ?
F7 C17 F9 99.4(7) . . ?
F8 C17 C18 118.5(8) . . ?
F7 C17 C18 120.0(8) . . ?
F9 C17 C18 106.6(6) . . ?
O8 C18 C19 130.5(8) . . ?
O8 C18 C17 112.5(7) . . ?
C19 C18 C17 116.8(7) . . ?
C18 C19 C20 120.9(7) . . ?
C18 C19 H19 119.6 . . ?
C20 C19 H19 119.6 . . ?
O7 C20 C19 125.6(7) . . ?
O7 C20 C21 114.5(7) . . ?
C19 C20 C21 119.8(7) . . ?
C22 C21 O9 110.3(7) . . ?
C22 C21 C20 130.6(8) . . ?
O9 C21 C20 118.6(7) . . ?
C21 C22 C23 107.5(8) . . ?
C21 C22 H22 126.3 . . ?
C23 C22 H22 126.3 . . ?
C24 C23 C22 107.9(7) . . ?
C24 C23 H23 126.0 . . ?
C22 C23 H23 126.0 . . ?
C23 C24 O9 111.1(8) . . ?
C23 C24 H24 124.5 . . ?
O9 C24 H24 124.5 . . ?
C26 C25 C30 120.0 . . ?
C26 C25 H25 120.0 . . ?
C30 C25 H25 120.0 . . ?
C27 C26 C25 120.0 . . ?
C27 C26 H26 120.0 . . ?
C25 C26 H26 120.0 . . ?
C26 C27 C28 120.0 . . ?
C26 C27 H27 120.0 . . ?
C28 C27 H27 120.0 . . ?
C29 C28 C27 120.0 . . ?
C29 C28 H28 120.0 . . ?
C27 C28 H28 120.0 . . ?
C28 C29 C30 120.0 . . ?
C28 C29 H29 120.0 . . ?
C30 C29 H29 120.0 . . ?
C29 C30 C25 120.0 . . ?
C29 C30 C31 121.4(4) . . ?
C25 C30 C31 118.6(4) . . ?
C30 C31 C32 116.0(6) . . ?
C30 C31 H31A 108.3 . . ?
C32 C31 H31A 108.3 . . ?
C30 C31 H31B 108.3 . . ?
C32 C31 H31B 108.3 . . ?
H31A C31 H31B 107.4 . . ?
N1 C32 C31 113.2(6) . . ?
N1 C32 C33 103.7(6) . . ?
C31 C32 C33 113.2(7) . . ?
N1 C32 H32 108.9 . . ?
C31 C32 H32 108.9 . . ?
C33 C32 H32 108.9 . . ?
O11 C33 C32 104.3(6) . . ?
O11 C33 H33A 110.9 . . ?
C32 C33 H33A 110.9 . . ?
O11 C33 H33B 110.9 . . ?
C32 C33 H33B 110.9 . . ?
H33A C33 H33B 108.9 . . ?
N1 C34 O11 122.8(8) . . ?
N1 C34 C35 118.4(8) . . ?
O11 C34 C35 118.8(7) . . ?
N2 C35 O10 119.3(7) . . ?
N2 C35 C34 124.8(8) . . ?
O10 C35 C34 115.7(7) . . ?
O10 C36 C37 107.9(6) . . ?
O10 C36 H36A 110.1 . . ?
C37 C36 H36A 110.1 . . ?
O10 C36 H36B 110.1 . . ?
C37 C36 H36B 110.1 . . ?
H36A C36 H36B 108.4 . . ?
C38 C37 N2 109.5(7) . . ?
C38 C37 C36 116.5(7) . . ?
N2 C37 C36 101.6(7) . . ?
C38 C37 H37 109.6 . . ?
N2 C37 H37 109.6 . . ?
C36 C37 H37 109.6 . . ?
C37 C38 C39 118.6(7) . . ?
C37 C38 H38A 107.7 . . ?
C39 C38 H38A 107.7 . . ?
C37 C38 H38B 107.7 . . ?
C39 C38 H38B 107.7 . . ?
H38A C38 H38B 107.1 . . ?
C40 C39 C44 120.0 . . ?
C40 C39 C38 117.5(4) . . ?
C44 C39 C38 122.4(4) . . ?
C41 C40 C39 120.0 . . ?
C41 C40 H40 120.0 . . ?
C39 C40 H40 120.0 . . ?
C40 C41 C42 120.0 . . ?
C40 C41 H41 120.0 . . ?
C42 C41 H41 120.0 . . ?
C41 C42 C43 120.0 . . ?
C41 C42 H42 120.0 . . ?
C43 C42 H42 120.0 . . ?
C44 C43 C42 120.0 . . ?
C44 C43 H43 120.0 . . ?
C42 C43 H43 120.0 . . ?
C43 C44 C39 120.0 . . ?
C43 C44 H44 120.0 . . ?
C39 C44 H44 120.0 . . ?
O1 Gd1 O8 85.35(19) . . ?
O1 Gd1 O7 148.0(2) . . ?
O8 Gd1 O7 73.91(18) . . ?
O1 Gd1 O5 107.6(2) . . ?
O8 Gd1 O5 143.39(19) . . ?
O7 Gd1 O5 78.19(19) . . ?
O1 Gd1 O2 71.74(19) . . ?
O8 Gd1 O2 78.58(19) . . ?
O7 Gd1 O2 80.32(17) . . ?
O5 Gd1 O2 73.72(18) . . ?
O1 Gd1 O4 84.3(2) . . ?
O8 Gd1 O4 145.53(19) . . ?
O7 Gd1 O4 126.16(18) . . ?
O5 Gd1 O4 70.95(18) . . ?
O2 Gd1 O4 128.2(2) . . ?
O1 Gd1 N1 74.4(2) . . ?
O8 Gd1 N1 75.56(18) . . ?
O7 Gd1 N1 121.5(2) . . ?
O5 Gd1 N1 140.45(18) . . ?
O2 Gd1 N1 138.60(19) . . ?
O4 Gd1 N1 69.99(18) . . ?
O1 Gd1 N2 136.5(2) . . ?
O8 Gd1 N2 94.67(19) . . ?
O7 Gd1 N2 70.6(2) . . ?
O5 Gd1 N2 98.0(2) . . ?
O2 Gd1 N2 150.85(19) . . ?
O4 Gd1 N2 71.4(2) . . ?
N1 Gd1 N2 63.7(2) . . ?
C34 N1 C32 107.1(7) . . ?
C34 N1 Gd1 115.8(6) . . ?
C32 N1 Gd1 131.7(5) . . ?
C35 N2 C37 108.8(7) . . ?
C35 N2 Gd1 114.0(6) . . ?
C37 N2 Gd1 136.0(5) . . ?
C2 O1 Gd1 137.5(6) . . ?
C4 O2 Gd1 136.3(5) . . ?
C5 O3 C8 102.4(6) . . ?
C12 O4 Gd1 138.8(5) . . ?
C10 O5 Gd1 136.7(5) . . ?
C13 O6 C16 109.9(7) . . ?
C20 O7 Gd1 133.9(5) . . ?
C18 O8 Gd1 132.2(5) . . ?
C21 O9 C24 103.1(6) . . ?
C36 O10 C35 102.3(6) . . ?
C34 O11 C33 101.8(6) . . ?

loop_
_geom_bond_atom_site_label_1
_geom_bond_atom_site_label_2
_geom_bond_distance
_geom_bond_site_symmetry_2
_geom_bond_publ_flag
C1 F2 1.265(10) . ?
C1 F1 1.304(10) . ?
C1 F3 1.350(9) . ?
C1 C2 1.516(12) . ?
C2 O1 1.210(9) . ?
C2 C3 1.357(11) . ?
C3 C4 1.411(10) . ?
C3 H3 0.9300 . ?
C4 O2 1.270(8) . ?
C4 C5 1.501(12) . ?
C5 C6 1.286(11) . ?
C5 O3 1.377(9) . ?
C6 C7 1.410(12) . ?
C6 H6 0.9300 . ?
C7 C8 1.274(13) . ?
C7 H7 0.9300 . ?
C8 O3 1.419(10) . ?
C8 H8 0.9300 . ?
C9 F6 1.288(8) . ?
C9 F4 1.309(10) . ?
C9 C10 1.436(12) . ?
C9 F5 1.440(9) . ?
C10 O5 1.261(9) . ?
C10 C11 1.368(11) . ?
C11 C12 1.439(12) . ?
C11 H11 0.9300 . ?
C12 O4 1.237(10) . ?
C12 C13 1.402(12) . ?
C13 C14 1.260(13) . ?
C13 O6 1.343(10) . ?
C14 C15 1.323(12) . ?
C14 H14 0.9300 . ?
C15 C16 1.304(11) . ?
C15 H15 0.9300 . ?
C16 O6 1.429(10) . ?
C16 H16 0.9300 . ?
C17 F8 1.186(10) . ?
C17 F7 1.273(9) . ?
C17 F9 1.380(10) . ?
C17 C18 1.514(12) . ?
C18 O8 1.228(9) . ?
C18 C19 1.349(11) . ?
C19 C20 1.425(11) . ?
C19 H19 0.9300 . ?
C20 O7 1.249(10) . ?
C20 C21 1.469(10) . ?
C21 C22 1.289(12) . ?
C21 O9 1.377(9) . ?
C22 C23 1.415(11) . ?
C22 H22 0.9300 . ?
C23 C24 1.243(12) . ?
C23 H23 0.9300 . ?
C24 O9 1.415(9) . ?
C24 H24 0.9300 . ?
C25 C26 1.3900 . ?
C25 C30 1.3900 . ?
C25 H25 0.9300 . ?
C26 C27 1.3900 . ?
C26 H26 0.9300 . ?
C27 C28 1.3900 . ?
C27 H27 0.9300 . ?
C28 C29 1.3900 . ?
C28 H28 0.9300 . ?
C29 C30 1.3900 . ?
C29 H29 0.9300 . ?
C30 C31 1.472(9) . ?
C31 C32 1.502(11) . ?
C31 H31A 0.9700 . ?
C31 H31B 0.9700 . ?
C32 N1 1.444(10) . ?
C32 C33 1.554(11) . ?
C32 H32 0.9800 . ?
C33 O11 1.477(9) . ?
C33 H33A 0.9700 . ?
C33 H33B 0.9700 . ?
C34 N1 1.224(10) . ?
C34 O11 1.353(10) . ?
C34 C35 1.491(12) . ?
C35 N2 1.192(11) . ?
C35 O10 1.427(9) . ?
C36 O10 1.426(9) . ?
C36 C37 1.518(12) . ?
C36 H36A 0.9700 . ?
C36 H36B 0.9700 . ?
C37 C38 1.472(11) . ?
C37 N2 1.501(10) . ?
C37 H37 0.9800 . ?
C38 C39 1.497(8) . ?
C38 H38A 0.9700 . ?
C38 H38B 0.9700 . ?
C39 C40 1.3900 . ?
C39 C44 1.3900 . ?
C40 C41 1.3900 . ?
C40 H40 0.9300 . ?
C41 C42 1.3900 . ?
C41 H41 0.9300 . ?
C42 C43 1.3900 . ?
C42 H42 0.9300 . ?
C43 C44 1.3900 . ?
C43 H43 0.9300 . ?
C44 H44 0.9300 . ?
Gd1 O1 2.301(6) . ?
Gd1 O8 2.326(5) . ?
Gd1 O7 2.342(5) . ?
Gd1 O5 2.359(5) . ?
Gd1 O2 2.381(5) . ?
Gd1 O4 2.389(6) . ?
Gd1 N1 2.608(7) . ?
Gd1 N2 2.625(7) . ?

loop_
_geom_torsion_atom_site_label_1
_geom_torsion_atom_site_label_2
_geom_torsion_atom_site_label_3
_geom_torsion_atom_site_label_4
_geom_torsion
_geom_torsion_site_symmetry_1
_geom_torsion_site_symmetry_2
_geom_torsion_site_symmetry_3
_geom_torsion_site_symmetry_4
_geom_torsion_publ_flag
F2 C1 C2 O1 -82.0(10) . . . . ?
F1 C1 C2 O1 39.9(10) . . . . ?
F3 C1 C2 O1 156.8(7) . . . . ?
F2 C1 C2 C3 92.4(9) . . . . ?
F1 C1 C2 C3 -145.7(8) . . . . ?
F3 C1 C2 C3 -28.8(10) . . . . ?
O1 C2 C3 C4 -3.7(14) . . . . ?
C1 C2 C3 C4 -177.3(7) . . . . ?
C2 C3 C4 O2 10.0(12) . . . . ?
C2 C3 C4 C5 -177.4(8) . . . . ?
O2 C4 C5 C6 3.7(13) . . . . ?
C3 C4 C5 C6 -169.4(8) . . . . ?
O2 C4 C5 O3 -173.1(6) . . . . ?
C3 C4 C5 O3 13.8(12) . . . . ?
O3 C5 C6 C7 0.4(10) . . . . ?
C4 C5 C6 C7 -176.5(8) . . . . ?
C5 C6 C7 C8 0.7(10) . . . . ?
C6 C7 C8 O3 -1.5(10) . . . . ?
F6 C9 C10 O5 173.3(7) . . . . ?
F4 C9 C10 O5 48.7(9) . . . . ?
F5 C9 C10 O5 -64.5(9) . . . . ?
F6 C9 C10 C11 -9.6(12) . . . . ?
F4 C9 C10 C11 -134.2(8) . . . . ?
F5 C9 C10 C11 112.6(8) . . . . ?
O5 C10 C11 C12 -4.6(13) . . . . ?
C9 C10 C11 C12 178.7(8) . . . . ?
C10 C11 C12 O4 -2.3(13) . . . . ?
C10 C11 C12 C13 175.1(8) . . . . ?
O4 C12 C13 C14 6.0(14) . . . . ?
C11 C12 C13 C14 -171.5(9) . . . . ?
O4 C12 C13 O6 -174.8(7) . . . . ?
C11 C12 C13 O6 7.7(13) . . . . ?
O6 C13 C14 C15 -0.4(10) . . . . ?
C12 C13 C14 C15 178.9(8) . . . . ?
C13 C14 C15 C16 3.1(12) . . . . ?
C14 C15 C16 O6 -4.0(10) . . . . ?
F8 C17 C18 O8 24.6(11) . . . . ?
F7 C17 C18 O8 160.1(7) . . . . ?
F9 C17 C18 O8 -88.2(8) . . . . ?
F8 C17 C18 C19 -150.8(8) . . . . ?
F7 C17 C18 C19 -15.2(12) . . . . ?
F9 C17 C18 C19 96.5(9) . . . . ?
O8 C18 C19 C20 6.7(14) . . . . ?
C17 C18 C19 C20 -178.9(8) . . . . ?
C18 C19 C20 O7 -17.2(14) . . . . ?
C18 C19 C20 C21 166.7(8) . . . . ?
O7 C20 C21 C22 3.1(14) . . . . ?
C19 C20 C21 C22 179.6(9) . . . . ?
O7 C20 C21 O9 173.8(7) . . . . ?
C19 C20 C21 O9 -9.7(12) . . . . ?
O9 C21 C22 C23 3.2(10) . . . . ?
C20 C21 C22 C23 174.5(8) . . . . ?
C21 C22 C23 C24 -3.7(11) . . . . ?
C22 C23 C24 O9 2.6(11) . . . . ?
C30 C25 C26 C27 0.0 . . . . ?
C25 C26 C27 C28 0.0 . . . . ?
C26 C27 C28 C29 0.0 . . . . ?
C27 C28 C29 C30 0.0 . . . . ?
C28 C29 C30 C25 0.0 . . . . ?
C28 C29 C30 C31 178.5(6) . . . . ?
C26 C25 C30 C29 0.0 . . . . ?
C26 C25 C30 C31 -178.5(6) . . . . ?
C29 C30 C31 C32 -77.3(8) . . . . ?
C25 C30 C31 C32 101.2(7) . . . . ?
C30 C31 C32 N1 79.3(9) . . . . ?
C30 C31 C32 C33 -38.4(9) . . . . ?
N1 C32 C33 O11 -3.7(7) . . . . ?
C31 C32 C33 O11 119.4(7) . . . . ?
N1 C34 C35 N2 10.2(12) . . . . ?
O11 C34 C35 N2 -170.3(8) . . . . ?
N1 C34 C35 O10 -175.9(7) . . . . ?
O11 C34 C35 O10 3.6(10) . . . . ?
O10 C36 C37 C38 120.9(8) . . . . ?
O10 C36 C37 N2 2.0(8) . . . . ?
N2 C37 C38 C39 177.5(6) . . . . ?
C36 C37 C38 C39 62.9(10) . . . . ?
C37 C38 C39 C40 -158.9(6) . . . . ?
C37 C38 C39 C44 17.8(9) . . . . ?
C44 C39 C40 C41 0.0 . . . . ?
C38 C39 C40 C41 176.8(6) . . . . ?
C39 C40 C41 C42 0.0 . . . . ?
C40 C41 C42 C43 0.0 . . . . ?
C41 C42 C43 C44 0.0 . . . . ?
C42 C43 C44 C39 0.0 . . . . ?
C40 C39 C44 C43 0.0 . . . . ?
C38 C39 C44 C43 -176.7(6) . . . . ?
O11 C34 N1 C32 3.3(10) . . . . ?
C35 C34 N1 C32 -177.2(7) . . . . ?
O11 C34 N1 Gd1 160.3(6) . . . . ?
C35 C34 N1 Gd1 -20.2(9) . . . . ?
C31 C32 N1 C34 -122.4(8) . . . . ?
C33 C32 N1 C34 0.7(8) . . . . ?
C31 C32 N1 Gd1 85.8(8) . . . . ?
C33 C32 N1 Gd1 -151.2(5) . . . . ?
O1 Gd1 N1 C34 -151.9(6) . . . . ?
O8 Gd1 N1 C34 119.0(6) . . . . ?
O7 Gd1 N1 C34 58.5(6) . . . . ?
O5 Gd1 N1 C34 -52.9(7) . . . . ?
O2 Gd1 N1 C34 172.0(5) . . . . ?
O4 Gd1 N1 C34 -62.3(6) . . . . ?
N2 Gd1 N1 C34 16.2(5) . . . . ?
O1 Gd1 N1 C32 -2.0(6) . . . . ?
O8 Gd1 N1 C32 -91.1(6) . . . . ?
O7 Gd1 N1 C32 -151.5(6) . . . . ?
O5 Gd1 N1 C32 97.0(7) . . . . ?
O2 Gd1 N1 C32 -38.0(7) . . . . ?
O4 Gd1 N1 C32 87.6(6) . . . . ?
N2 Gd1 N1 C32 166.1(7) . . . . ?
O10 C35 N2 C37 1.7(10) . . . . ?
C34 C35 N2 C37 175.4(7) . . . . ?
O10 C35 N2 Gd1 -167.8(5) . . . . ?
C34 C35 N2 Gd1 5.9(10) . . . . ?
C38 C37 N2 C35 -126.0(8) . . . . ?
C36 C37 N2 C35 -2.2(8) . . . . ?
C38 C37 N2 Gd1 40.1(10) . . . . ?
C36 C37 N2 Gd1 164.0(6) . . . . ?
O1 Gd1 N2 C35 6.3(7) . . . . ?
O8 Gd1 N2 C35 -81.9(6) . . . . ?
O7 Gd1 N2 C35 -153.0(6) . . . . ?
O5 Gd1 N2 C35 132.6(6) . . . . ?
O2 Gd1 N2 C35 -156.7(5) . . . . ?
O4 Gd1 N2 C35 65.8(6) . . . . ?
N1 Gd1 N2 C35 -10.5(6) . . . . ?
O1 Gd1 N2 C37 -159.4(6) . . . . ?
O8 Gd1 N2 C37 112.5(7) . . . . ?
O7 Gd1 N2 C37 41.4(7) . . . . ?
O5 Gd1 N2 C37 -33.1(7) . . . . ?
O2 Gd1 N2 C37 37.6(9) . . . . ?
O4 Gd1 N2 C37 -99.8(7) . . . . ?
N1 Gd1 N2 C37 -176.2(7) . . . . ?
C3 C2 O1 Gd1 -6.6(15) . . . . ?
C1 C2 O1 Gd1 167.0(5) . . . . ?
O8 Gd1 O1 C2 -72.4(8) . . . . ?
O7 Gd1 O1 C2 -23.3(10) . . . . ?
O5 Gd1 O1 C2 72.6(9) . . . . ?
O2 Gd1 O1 C2 7.1(8) . . . . ?
O4 Gd1 O1 C2 140.5(8) . . . . ?
N1 Gd1 O1 C2 -148.7(9) . . . . ?
N2 Gd1 O1 C2 -164.3(8) . . . . ?
C3 C4 O2 Gd1 -7.0(12) . . . . ?
C5 C4 O2 Gd1 179.9(5) . . . . ?
O1 Gd1 O2 C4 0.0(7) . . . . ?
O8 Gd1 O2 C4 88.9(7) . . . . ?
O7 Gd1 O2 C4 164.3(7) . . . . ?
O5 Gd1 O2 C4 -115.3(7) . . . . ?
O4 Gd1 O2 C4 -66.9(8) . . . . ?
N1 Gd1 O2 C4 36.7(8) . . . . ?
N2 Gd1 O2 C4 167.8(6) . . . . ?
C6 C5 O3 C8 -1.2(9) . . . . ?
C4 C5 O3 C8 175.9(7) . . . . ?
C7 C8 O3 C5 1.5(8) . . . . ?
C13 C12 O4 Gd1 -160.0(6) . . . . ?
C11 C12 O4 Gd1 17.4(12) . . . . ?
O1 Gd1 O4 C12 -127.9(8) . . . . ?
O8 Gd1 O4 C12 158.9(7) . . . . ?
O7 Gd1 O4 C12 41.6(9) . . . . ?
O5 Gd1 O4 C12 -17.0(8) . . . . ?
O2 Gd1 O4 C12 -66.5(9) . . . . ?
N1 Gd1 O4 C12 156.7(8) . . . . ?
N2 Gd1 O4 C12 88.7(8) . . . . ?
C11 C10 O5 Gd1 -2.2(12) . . . . ?
C9 C10 O5 Gd1 174.7(5) . . . . ?
O1 Gd1 O5 C10 85.8(7) . . . . ?
O8 Gd1 O5 C10 -167.6(6) . . . . ?
O7 Gd1 O5 C10 -126.7(7) . . . . ?
O2 Gd1 O5 C10 150.0(7) . . . . ?
O4 Gd1 O5 C10 8.5(7) . . . . ?
N1 Gd1 O5 C10 -0.9(9) . . . . ?
N2 Gd1 O5 C10 -58.6(7) . . . . ?
C14 C13 O6 C16 -2.1(9) . . . . ?
C12 C13 O6 C16 178.5(8) . . . . ?
C15 C16 O6 C13 3.8(9) . . . . ?
C19 C20 O7 Gd1 7.5(14) . . . . ?
C21 C20 O7 Gd1 -176.3(5) . . . . ?
O1 Gd1 O7 C20 -45.9(9) . . . . ?
O8 Gd1 O7 C20 5.7(7) . . . . ?
O5 Gd1 O7 C20 -150.3(8) . . . . ?
O2 Gd1 O7 C20 -75.1(8) . . . . ?
O4 Gd1 O7 C20 154.1(7) . . . . ?
N1 Gd1 O7 C20 66.9(8) . . . . ?
N2 Gd1 O7 C20 106.8(8) . . . . ?
C19 C18 O8 Gd1 13.3(13) . . . . ?
C17 C18 O8 Gd1 -161.3(5) . . . . ?
O1 Gd1 O8 C18 139.6(7) . . . . ?
O7 Gd1 O8 C18 -15.8(6) . . . . ?
O5 Gd1 O8 C18 26.1(8) . . . . ?
O2 Gd1 O8 C18 67.3(6) . . . . ?
O4 Gd1 O8 C18 -147.4(6) . . . . ?
N1 Gd1 O8 C18 -145.3(7) . . . . ?
N2 Gd1 O8 C18 -84.0(7) . . . . ?
C22 C21 O9 C24 -1.7(9) . . . . ?
C20 C21 O9 C24 -174.2(7) . . . . ?
C23 C24 O9 C21 -0.7(9) . . . . ?
C37 C36 O10 C35 -1.1(8) . . . . ?
N2 C35 O10 C36 -0.4(10) . . . . ?
C34 C35 O10 C36 -174.6(7) . . . . ?
N1 C34 O11 C33 -5.7(10) . . . . ?
C35 C34 O11 C33 174.8(7) . . . . ?
C32 C33 O11 C34 5.0(7) . . . . ?
